data_7030038
loop_
_publ_author_name
'Whitehorne, Todd J. J.'
'Vabre, Boris'
'Schaper, Frank'

_publ_section_title
;
 Lactide polymerization catalyzed by Mg and Zn diketiminate complexes with
 flexible ligand frameworks.
;
_journal_issue 17
_journal_name_full 'Dalton transactions (Cambridge, England : 2003)'
_journal_page_first 6339
_journal_page_last 6352
_journal_paper_doi 10.1039/c3dt53278j
_journal_volume 43
_journal_year 2014
_chemical_compound_source 'Synthesized by the authors. See text'
_chemical_formula_moiety '2(C82 H68 Mg2 N4 O2), 2(C H2 Cl2), C H2 Cl2, C H2 Cl2, C H2, Cl,'
_chemical_formula_sum 'C84.5 H73 Cl5 Mg2 N4 O2'
_chemical_formula_weight 1402.33
_chemical_name_systematic
;
 ?
;
_space_group_crystal_system triclinic
_space_group_IT_number 2
_space_group_name_Hall '-P 1'
_space_group_name_H-M_alt 'P -1'
_symmetry_space_group_name_Hall '-P 1'
_symmetry_space_group_name_H-M 'P -1'
_atom_sites_solution_hydrogens geom
_atom_sites_solution_primary direct
_atom_sites_solution_secondary difmap
_audit_creation_method SHELXL-2013
_cell_angle_alpha 72.642(2)
_cell_angle_beta 73.431(2)
_cell_angle_gamma 67.467(2)
_cell_formula_units_Z 2
_cell_length_a 14.4200(5)
_cell_length_b 16.6394(6)
_cell_length_c 17.0800(6)
_cell_measurement_reflns_used 9923
_cell_measurement_temperature 100
_cell_measurement_theta_max 72.23
_cell_measurement_theta_min 2.76
_cell_volume 3544.4(2)
_computing_cell_refinement 'SAINT V7.68A(Bruker AXS, 2009)'
_computing_data_collection 'APEX2  (Bruker AXS, 2009)'
_computing_data_reduction 'SAINT V7.68A(Bruker AXS, 2009)'
_computing_molecular_graphics 'SHELXTL (Bruker AXS, 2003)'
_computing_publication_material 'UdMX (Maris, 2004)'
_computing_structure_refinement 'SHELXL97 (Sheldrick, 2008)'
_computing_structure_solution 'SHELXS97 (Sheldrick, 2008)'
_diffrn_ambient_temperature 100
_diffrn_detector_area_resol_mean 5.5
_diffrn_measured_fraction_theta_full 0.978
_diffrn_measured_fraction_theta_max 0.959
_diffrn_measurement_device_type 'Bruker Smart 6000'
_diffrn_measurement_method \w
_diffrn_radiation_type CuK\a
_diffrn_radiation_wavelength 1.54178
_diffrn_reflns_av_R_equivalents 0.039
_diffrn_reflns_av_unetI/netI 0.0354
_diffrn_reflns_Laue_measured_fraction_full 0.978
_diffrn_reflns_Laue_measured_fraction_max 0.959
_diffrn_reflns_limit_h_max 17
_diffrn_reflns_limit_h_min -17
_diffrn_reflns_limit_k_max 20
_diffrn_reflns_limit_k_min -20
_diffrn_reflns_limit_l_max 20
_diffrn_reflns_limit_l_min -20
_diffrn_reflns_number 47715
_diffrn_reflns_point_group_measured_fraction_full 0.978
_diffrn_reflns_point_group_measured_fraction_max 0.959
_diffrn_reflns_theta_full 67.679
_diffrn_reflns_theta_max 72.697
_diffrn_reflns_theta_min 2.763
_diffrn_source 'Rotating Anode'
_exptl_absorpt_coefficient_mu 2.447
_exptl_absorpt_correction_T_max 0.7638
_exptl_absorpt_correction_T_min 0.5971
_exptl_absorpt_correction_type multi-scan
_exptl_absorpt_process_details 'Sadabs (Sheldrick, 1996)'
_exptl_crystal_colour Colorless
_exptl_crystal_density_diffrn 1.314
_exptl_crystal_description block
_exptl_crystal_F_000 1466
_exptl_crystal_size_max 0.18
_exptl_crystal_size_mid 0.14
_exptl_crystal_size_min 0.11
_refine_ls_extinction_coef 0.00129(13)
_refine_ls_extinction_expression Fc^*^=kFc[1+0.001xFc^2^\l^3^/sin(2\q)]^-1/4^
_refine_ls_extinction_method SHELXL
_refine_ls_goodness_of_fit_ref 1.078
_refine_ls_hydrogen_treatment constr
_refine_ls_matrix_type full
_refine_ls_number_parameters 943
_refine_ls_number_reflns 13541
_refine_ls_number_restraints 67
_refine_ls_restrained_S_all 1.113
_refine_ls_R_factor_all 0.0616
_refine_ls_R_factor_gt 0.0491
_refine_ls_shift/su_max 0.001
_refine_ls_shift/su_mean 0.000
_refine_ls_structure_factor_coef Fsqd
_refine_ls_weighting_details
;
 w=1/[\s^2^(Fo^2^)+(0.0882P)^2^]
 where P=(Fo^2^+2Fc^2^)/3
;
_refine_ls_weighting_scheme calc
_refine_ls_wR_factor_gt 0.1384
_refine_ls_wR_factor_ref 0.1468
_reflns_Friedel_coverage 0.000
_reflns_number_gt 10363
_reflns_number_total 13541
_cod_data_source_file c3dt53278j2.cif
_cod_data_source_block TODD20
_cod_original_sg_symbol_H-M P-1
_cod_original_formula_sum 'C84.50 H73 Cl5 Mg2 N4 O2'
_cod_database_code 7030038
_shelx_space_group_comment
;
The symmetry employed for this shelxl refinement is uniquely defined
by the following loop, which should always be used as a source of
symmetry information in preference to the above space-group names.
They are only intended as comments.
;

loop_
_space_group_symop_operation_xyz
'x, y, z'
'-x, -y, -z'

loop_
_atom_site_label
_atom_site_type_symbol
_atom_site_fract_x
_atom_site_fract_y
_atom_site_fract_z
_atom_site_U_iso_or_equiv
_atom_site_adp_type
_atom_site_occupancy
_atom_site_site_symmetry_order
_atom_site_calc_flag
_atom_site_refinement_flags_posn
_atom_site_refinement_flags_adp
_atom_site_refinement_flags_occupancy
_atom_site_disorder_assembly
_atom_site_disorder_group
Mg1 Mg 0.68430(4) 0.21051(4) 0.40174(3) 0.02809(14) Uani 1 1 d . . . . .
Mg2 Mg 0.74867(4) 0.26258(4) 0.21490(4) 0.02981(14) Uani 1 1 d . . . . .
O1 O 0.62455(9) 0.28694(8) 0.30239(7) 0.0306(3) Uani 1 1 d . . . . .
O2 O 0.80641(9) 0.17719(8) 0.31201(7) 0.0315(3) Uani 1 1 d . . . . .
N1 N 0.68959(11) 0.29771(10) 0.46269(9) 0.0300(3) Uani 1 1 d . . . . .
N2 N 0.64188(11) 0.12611(10) 0.50846(9) 0.0305(3) Uani 1 1 d . . . . .
N3 N 0.82453(12) 0.35102(10) 0.15426(9) 0.0338(3) Uani 1 1 d . . . . .
N4 N 0.73290(12) 0.23972(10) 0.11063(9) 0.0340(3) Uani 1 1 d . . . . .
C1 C 0.65369(17) 0.36096(14) 0.58590(13) 0.0446(5) Uani 1 1 d . . . . .
H1A H 0.7179 0.3708 0.5756 0.067 Uiso 1 1 calc R U . . .
H1B H 0.6304 0.3442 0.6451 0.067 Uiso 1 1 calc R U . . .
H1C H 0.6041 0.4147 0.5632 0.067 Uiso 1 1 calc R U . . .
C2 C 0.66726(13) 0.28721(12) 0.54465(11) 0.0316(4) Uani 1 1 d . . . . .
C3 C 0.65268(14) 0.20920(13) 0.59932(11) 0.0348(4) Uani 1 1 d . . . . .
H3 H 0.6521 0.2049 0.6550 0.042 Uiso 1 1 calc R U . . .
C4 C 0.63884(13) 0.13658(12) 0.58389(11) 0.0320(4) Uani 1 1 d . . . . .
C5 C 0.61312(18) 0.06965(15) 0.66169(13) 0.0491(5) Uani 1 1 d . . . . .
H5A H 0.5430 0.0736 0.6695 0.074 Uiso 1 1 calc R U . . .
H5B H 0.6232 0.0822 0.7094 0.074 Uiso 1 1 calc R U . . .
H5C H 0.6569 0.0107 0.6555 0.074 Uiso 1 1 calc R U . . .
C6 C 0.61114(17) 0.05045(13) 0.50879(12) 0.0412(5) Uani 1 1 d . . . . .
H6A H 0.5438 0.0561 0.5438 0.049 Uiso 1 1 calc R U . . .
H6B H 0.6587 -0.0046 0.5335 0.049 Uiso 1 1 calc R U . . .
C7 C 0.60838(15) 0.04488(12) 0.42286(12) 0.0366(4) Uani 1 1 d . . . . .
C8 C 0.52375(15) 0.10211(13) 0.38590(13) 0.0385(4) Uani 1 1 d . . . . .
C9 C 0.44335(16) 0.17024(14) 0.42402(15) 0.0469(5) Uani 1 1 d . . . . .
H9 H 0.4469 0.1778 0.4748 0.056 Uiso 1 1 calc R U . . .
C10 C 0.36225(18) 0.22393(16) 0.38740(18) 0.0577(6) Uani 1 1 d . . . . .
H10 H 0.3111 0.2677 0.4134 0.069 Uiso 1 1 calc R U . . .
C11 C 0.35432(19) 0.21436(17) 0.31057(18) 0.0614(7) Uani 1 1 d . . . . .
H11 H 0.2984 0.2520 0.2861 0.074 Uiso 1 1 calc R U . . .
C12 C 0.42803(18) 0.15025(16) 0.27184(15) 0.0530(6) Uani 1 1 d . . . . .
H12 H 0.4220 0.1444 0.2212 0.064 Uiso 1 1 calc R U . . .
C13 C 0.51432(16) 0.09202(13) 0.30826(13) 0.0411(5) Uani 1 1 d . . . . .
C14 C 0.58905(17) 0.02498(14) 0.27052(13) 0.0435(5) Uani 1 1 d . . . . .
H14 H 0.5823 0.0179 0.2207 0.052 Uiso 1 1 calc R U . . .
C15 C 0.67359(16) -0.03172(13) 0.30540(12) 0.0401(5) Uani 1 1 d . . . . .
C16 C 0.75043(19) -0.09984(14) 0.26548(14) 0.0506(6) Uani 1 1 d . . . . .
H16 H 0.7435 -0.1065 0.2155 0.061 Uiso 1 1 calc R U . . .
C17 C 0.8329(2) -0.15477(15) 0.29932(16) 0.0576(6) Uani 1 1 d . . . . .
H17 H 0.8822 -0.1987 0.2725 0.069 Uiso 1 1 calc R U . . .
C18 C 0.84448(19) -0.14558(15) 0.37508(16) 0.0554(6) Uani 1 1 d . . . . .
H18 H 0.9016 -0.1834 0.3978 0.066 Uiso 1 1 calc R U . . .
C19 C 0.77317(17) -0.08217(14) 0.41521(14) 0.0473(5) Uani 1 1 d . . . . .
H19 H 0.7821 -0.0779 0.4654 0.057 Uiso 1 1 calc R U . . .
C20 C 0.68489(15) -0.02196(13) 0.38259(12) 0.0378(4) Uani 1 1 d . . . . .
C21 C 0.69583(15) 0.38482(12) 0.41052(13) 0.0371(4) Uani 1 1 d . . . . .
H21A H 0.6292 0.4289 0.4226 0.045 Uiso 1 1 calc R U . . .
H21B H 0.7071 0.3816 0.3526 0.045 Uiso 1 1 calc R U . . .
C22 C 0.77558(13) 0.42095(11) 0.41713(11) 0.0296(4) Uani 1 1 d . . . . .
C23 C 0.87742(14) 0.36623(12) 0.42129(11) 0.0306(4) Uani 1 1 d . . . . .
C24 C 0.91458(15) 0.27356(12) 0.41894(12) 0.0370(4) Uani 1 1 d . . . . .
H24 H 0.8691 0.2472 0.4170 0.044 Uiso 1 1 calc R U . . .
C25 C 1.01387(16) 0.22327(14) 0.41947(14) 0.0440(5) Uani 1 1 d . . . . .
H25 H 1.0357 0.1636 0.4169 0.053 Uiso 1 1 calc R U . . .
C26 C 1.08494(16) 0.26106(15) 0.42401(14) 0.0472(5) Uani 1 1 d . . . . .
H26 H 1.1528 0.2260 0.4251 0.057 Uiso 1 1 calc R U . . .
C27 C 1.05405(15) 0.34766(14) 0.42672(13) 0.0423(5) Uani 1 1 d . . . . .
H27 H 1.1011 0.3716 0.4301 0.051 Uiso 1 1 calc R U . . .
C28 C 0.95100(14) 0.40335(13) 0.42455(11) 0.0341(4) Uani 1 1 d . . . . .
C29 C 0.92029(15) 0.49373(13) 0.42383(12) 0.0359(4) Uani 1 1 d . . . . .
H29 H 0.9675 0.5174 0.4273 0.043 Uiso 1 1 calc R U . . .
C30 C 0.82142(14) 0.54922(12) 0.41811(11) 0.0334(4) Uani 1 1 d . . . . .
C31 C 0.79254(16) 0.64236(13) 0.41457(13) 0.0410(5) Uani 1 1 d . . . . .
H31 H 0.8409 0.6655 0.4169 0.049 Uiso 1 1 calc R U . . .
C32 C 0.69655(17) 0.69753(13) 0.40797(13) 0.0453(5) Uani 1 1 d . . . . .
H32 H 0.6793 0.7579 0.4061 0.054 Uiso 1 1 calc R U . . .
C33 C 0.62242(16) 0.66379(13) 0.40390(13) 0.0423(5) Uani 1 1 d . . . . .
H33 H 0.5564 0.7020 0.3994 0.051 Uiso 1 1 calc R U . . .
C34 C 0.64685(15) 0.57531(12) 0.40653(12) 0.0365(4) Uani 1 1 d . . . . .
H34 H 0.5969 0.5548 0.4031 0.044 Uiso 1 1 calc R U . . .
C35 C 0.74642(14) 0.51331(12) 0.41435(10) 0.0301(4) Uani 1 1 d . . . . .
C36 C 0.75416(16) 0.28917(13) 0.03542(12) 0.0385(4) Uani 1 1 d . . . . .
C37 C 0.7206(2) 0.28404(16) -0.03833(13) 0.0541(6) Uani 1 1 d . . . . .
H37A H 0.7555 0.2259 -0.0506 0.081 Uiso 1 1 calc R U . . .
H37B H 0.7367 0.3281 -0.0861 0.081 Uiso 1 1 calc R U . . .
H37C H 0.6481 0.2949 -0.0253 0.081 Uiso 1 1 calc R U . . .
C38 C 0.80783(18) 0.34911(15) 0.01834(12) 0.0482(5) Uani 1 1 d . . . . .
H38 H 0.8212 0.3765 -0.0378 0.058 Uiso 1 1 calc R U . . .
C39 C 0.84498(17) 0.37500(14) 0.07133(13) 0.0443(5) Uani 1 1 d . . . . .
C40 C 0.9096(3) 0.4347(2) 0.02809(16) 0.0913(12) Uani 1 1 d . . . . .
H40A H 0.8722 0.4935 0.0380 0.137 Uiso 1 1 calc R U . . .
H40B H 0.9260 0.4369 -0.0309 0.137 Uiso 1 1 calc R U . . .
H40C H 0.9715 0.4114 0.0496 0.137 Uiso 1 1 calc R U . . .
C41 C 0.87446(15) 0.37613(13) 0.20309(12) 0.0378(4) Uani 1 1 d . . . . .
H41A H 0.9478 0.3511 0.1848 0.045 Uiso 1 1 calc R U . . .
H41B H 0.8581 0.3467 0.2610 0.045 Uiso 1 1 calc R U . . .
C42 C 0.85084(14) 0.47450(12) 0.20125(11) 0.0327(4) Uani 1 1 d . . . . .
C43 C 0.75233(15) 0.53800(13) 0.19965(11) 0.0354(4) Uani 1 1 d . . . . .
C44 C 0.66267(15) 0.51582(14) 0.20716(13) 0.0437(5) Uani 1 1 d . . . . .
H44 H 0.6694 0.4569 0.2114 0.052 Uiso 1 1 calc R U . . .
C45 C 0.56875(18) 0.57831(16) 0.20827(16) 0.0571(6) Uani 1 1 d . . . . .
H45 H 0.5121 0.5612 0.2153 0.068 Uiso 1 1 calc R U . . .
C46 C 0.55544(18) 0.66915(16) 0.19896(16) 0.0580(6) Uani 1 1 d . . . . .
H46 H 0.4910 0.7117 0.1975 0.070 Uiso 1 1 calc R U . . .
C47 C 0.63716(18) 0.69374(15) 0.19216(14) 0.0503(5) Uani 1 1 d . . . . .
H47 H 0.6279 0.7535 0.1865 0.060 Uiso 1 1 calc R U . . .
C48 C 0.73703(15) 0.63005(13) 0.19350(12) 0.0390(4) Uani 1 1 d . . . . .
C49 C 0.81980(16) 0.65568(13) 0.19028(12) 0.0411(5) Uani 1 1 d . . . . .
H49 H 0.8103 0.7156 0.1839 0.049 Uiso 1 1 calc R U . . .
C50 C 0.91545(15) 0.59386(13) 0.19631(11) 0.0357(4) Uani 1 1 d . . . . .
C51 C 0.99916(17) 0.62070(15) 0.19634(12) 0.0435(5) Uani 1 1 d . . . . .
H51 H 0.9889 0.6807 0.1907 0.052 Uiso 1 1 calc R U . . .
C52 C 1.09262(16) 0.56023(15) 0.20451(13) 0.0460(5) Uani 1 1 d . . . . .
H52 H 1.1458 0.5788 0.2045 0.055 Uiso 1 1 calc R U . . .
C53 C 1.10938(16) 0.46899(15) 0.21309(13) 0.0446(5) Uani 1 1 d . . . . .
H53 H 1.1735 0.4276 0.2195 0.053 Uiso 1 1 calc R U . . .
C54 C 1.03268(15) 0.44083(14) 0.21205(12) 0.0386(4) Uani 1 1 d . . . . .
H54 H 1.0459 0.3803 0.2175 0.046 Uiso 1 1 calc R U . . .
C55 C 0.93254(14) 0.50131(12) 0.20277(11) 0.0322(4) Uani 1 1 d . . . . .
C56 C 0.67420(16) 0.17907(14) 0.12365(12) 0.0402(4) Uani 1 1 d . . . . .
H56A H 0.6086 0.2149 0.1078 0.048 Uiso 1 1 calc R U . . .
H56B H 0.6606 0.1538 0.1831 0.048 Uiso 1 1 calc R U . . .
C57 C 0.72105(16) 0.10211(13) 0.07789(12) 0.0387(4) Uani 1 1 d . . . . .
C58 C 0.81713(16) 0.03951(13) 0.08901(12) 0.0406(5) Uani 1 1 d . . . . .
C59 C 0.87572(17) 0.04269(14) 0.14179(14) 0.0468(5) Uani 1 1 d . . . . .
H59 H 0.8501 0.0893 0.1697 0.056 Uiso 1 1 calc R U . . .
C60 C 0.96765(19) -0.01986(15) 0.15280(16) 0.0555(6) Uani 1 1 d . . . . .
H60 H 1.0033 -0.0159 0.1883 0.067 Uiso 1 1 calc R U . . .
C61 C 1.0097(2) -0.09126(17) 0.11040(17) 0.0609(6) Uani 1 1 d . . . . .
H61 H 1.0731 -0.1334 0.1176 0.073 Uiso 1 1 calc R U . . .
C62 C 0.95791(19) -0.09803(16) 0.05978(16) 0.0586(6) Uani 1 1 d . . . . .
H62 H 0.9859 -0.1453 0.0326 0.070 Uiso 1 1 calc R U . . .
C63 C 0.86086(17) -0.03408(15) 0.04687(14) 0.0474(5) Uani 1 1 d . . . . .
C64 C 0.80604(19) -0.04077(16) -0.00484(15) 0.0549(6) Uani 1 1 d . . . . .
H64 H 0.8350 -0.0869 -0.0335 0.066 Uiso 1 1 calc R U . . .
C65 C 0.71027(18) 0.01872(15) -0.01496(14) 0.0481(5) Uani 1 1 d . . . . .
C66 C 0.6549(2) 0.01001(19) -0.06802(16) 0.0612(7) Uani 1 1 d . . . . .
H66 H 0.6851 -0.0358 -0.0970 0.073 Uiso 1 1 calc R U . . .
C67 C 0.5606(2) 0.06619(19) -0.07697(16) 0.0645(7) Uani 1 1 d . . . . .
H67 H 0.5265 0.0594 -0.1120 0.077 Uiso 1 1 calc R U . . .
C68 C 0.5138(2) 0.13551(18) -0.03288(16) 0.0597(6) Uani 1 1 d . . . . .
H68 H 0.4480 0.1737 -0.0382 0.072 Uiso 1 1 calc R U . . .
C69 C 0.56375(18) 0.14724(15) 0.01741(14) 0.0494(5) Uani 1 1 d . . . . .
H69 H 0.5309 0.1936 0.0457 0.059 Uiso 1 1 calc R U . . .
C70 C 0.66482(17) 0.09088(14) 0.02816(12) 0.0420(5) Uani 1 1 d . . . . .
C71 C 0.52929(13) 0.34786(11) 0.30003(11) 0.0301(4) Uani 1 1 d . . . . .
C72 C 0.46864(14) 0.37869(12) 0.37153(12) 0.0338(4) Uani 1 1 d . . . . .
H72A H 0.4938 0.3584 0.4208 0.041 Uiso 1 1 calc R U . . .
C73 C 0.37117(15) 0.43930(14) 0.36962(13) 0.0415(5) Uani 1 1 d . . . . .
H73A H 0.3311 0.4592 0.4178 0.050 Uiso 1 1 calc R U . . .
C74 C 0.33310(17) 0.47042(15) 0.29719(15) 0.0495(5) Uani 1 1 d . . . . .
H74A H 0.2675 0.5111 0.2962 0.059 Uiso 1 1 calc R U . . .
C75 C 0.39274(17) 0.44090(16) 0.22609(14) 0.0506(5) Uani 1 1 d . . . . .
H75A H 0.3674 0.4621 0.1769 0.061 Uiso 1 1 calc R U . . .
C76 C 0.49027(15) 0.37988(13) 0.22715(12) 0.0393(4) Uani 1 1 d . . . . .
H76A H 0.5298 0.3603 0.1787 0.047 Uiso 1 1 calc R U . . .
C77 C 0.90336(14) 0.12222(12) 0.31733(11) 0.0319(4) Uani 1 1 d . . . . .
C78 C 0.98550(15) 0.13330(14) 0.25381(13) 0.0427(5) Uani 1 1 d . . . . .
H78A H 0.9743 0.1789 0.2067 0.051 Uiso 1 1 calc R U . . .
C79 C 1.08390(17) 0.07692(16) 0.26026(16) 0.0537(6) Uani 1 1 d . . . . .
H79A H 1.1382 0.0853 0.2174 0.064 Uiso 1 1 calc R U . . .
C80 C 1.10270(18) 0.00871(16) 0.32904(17) 0.0546(6) Uani 1 1 d . . . . .
H80A H 1.1690 -0.0293 0.3326 0.066 Uiso 1 1 calc R U . . .
C81 C 1.02173(18) -0.00248(14) 0.39262(15) 0.0510(5) Uani 1 1 d . . . . .
H81A H 1.0337 -0.0482 0.4395 0.061 Uiso 1 1 calc R U . . .
C82 C 0.92256(16) 0.05362(13) 0.38744(13) 0.0407(4) Uani 1 1 d . . . . .
H82A H 0.8687 0.0455 0.4309 0.049 Uiso 1 1 calc R U . . .
C91 C 1.1376(2) 0.79674(17) 0.30946(18) 0.0717(8) Uani 1 1 d D . . . .
H91A H 1.1620 0.7884 0.3596 0.086 Uiso 0.60(2) 1 calc R U P A 1
H91B H 1.0744 0.8467 0.3092 0.086 Uiso 0.60(2) 1 calc R U P A 1
H91C H 1.0779 0.8478 0.2974 0.086 Uiso 0.40(2) 1 calc R U P A 2
H91D H 1.1585 0.8028 0.3560 0.086 Uiso 0.40(2) 1 calc R U P A 2
Cl1 Cl 1.1132(5) 0.7016(3) 0.3117(7) 0.1041(16) Uani 0.60(2) 1 d D U P A 1
Cl2 Cl 1.2298(3) 0.8216(4) 0.2204(3) 0.0825(11) Uani 0.60(2) 1 d D U P A 1
Cl2B Cl 1.2354(7) 0.7956(12) 0.2232(5) 0.119(3) Uani 0.40(2) 1 d D U P A 2
Cl1B Cl 1.1046(6) 0.6975(5) 0.3381(9) 0.094(2) Uani 0.40(2) 1 d D U P A 2
C92 C 0.2082(8) 0.2836(10) 0.0351(5) 0.185(9) Uani 0.5 1 d D . P B -1
H92A H 0.2606 0.2621 -0.0111 0.222 Uiso 0.5 1 calc R U P B -1
H92B H 0.1949 0.3471 0.0258 0.222 Uiso 0.5 1 calc R U P B -1
C93 C 0.4372(5) 0.4699(4) -0.0365(4) 0.0810(18) Uani 0.5 1 d D . P C -1
H93A H 0.4789 0.4491 -0.0867 0.097 Uiso 0.5 1 calc R U P C -1
H93B H 0.3801 0.5218 -0.0525 0.097 Uiso 0.5 1 calc R U P C -1
C94 C 0.7549(6) 0.6579(5) -0.0355(5) 0.134(4) Uani 0.5 1 d D . P D -1
H94A H 0.8127 0.6039 -0.0406 0.161 Uiso 0.5 1 calc R U P D -1
H94B H 0.7328 0.6600 0.0233 0.161 Uiso 0.5 1 calc R U P D -1
Cl3 Cl 0.09812(15) 0.26538(11) 0.03636(12) 0.0943(5) Uani 0.5 1 d D . P B -1
Cl4 Cl 0.25304(19) 0.23144(15) 0.12650(13) 0.0934(6) Uani 0.5 1 d D . P B -1
Cl5 Cl 0.5096(14) 0.5000(12) 0.0080(8) 0.1029(15) Uani 0.5 1 d D . P C -1
Cl6 Cl 0.39079(16) 0.38693(11) 0.03131(11) 0.0858(5) Uani 0.5 1 d D . P C -1
Cl7 Cl 0.65845(18) 0.6532(2) -0.0698(2) 0.1494(11) Uani 0.5 1 d D . P D -1
Cl8 Cl 0.7936(3) 0.7472(3) -0.0887(5) 0.245(3) Uani 0.5 1 d D . P D -1

loop_
_atom_site_aniso_label
_atom_site_aniso_U_11
_atom_site_aniso_U_22
_atom_site_aniso_U_33
_atom_site_aniso_U_23
_atom_site_aniso_U_13
_atom_site_aniso_U_12
Mg1 0.0301(3) 0.0289(3) 0.0261(3) -0.0059(2) -0.0028(2) -0.0124(2)
Mg2 0.0317(3) 0.0308(3) 0.0261(3) -0.0062(2) -0.0014(2) -0.0124(3)
O1 0.0281(7) 0.0333(6) 0.0285(6) -0.0068(5) -0.0037(5) -0.0092(5)
O2 0.0300(7) 0.0318(6) 0.0286(6) -0.0066(5) -0.0030(5) -0.0076(5)
N1 0.0312(8) 0.0286(7) 0.0332(8) -0.0063(6) -0.0070(6) -0.0127(6)
N2 0.0331(8) 0.0289(7) 0.0307(8) -0.0071(6) -0.0015(6) -0.0142(6)
N3 0.0398(9) 0.0358(8) 0.0284(8) -0.0057(6) -0.0032(6) -0.0186(7)
N4 0.0388(9) 0.0341(8) 0.0303(8) -0.0089(6) -0.0007(6) -0.0161(7)
C1 0.0509(13) 0.0478(12) 0.0430(11) -0.0204(9) 0.0009(9) -0.0236(10)
C2 0.0263(9) 0.0358(9) 0.0363(10) -0.0119(8) -0.0042(7) -0.0120(8)
C3 0.0378(10) 0.0444(11) 0.0274(9) -0.0088(8) -0.0031(7) -0.0203(9)
C4 0.0287(9) 0.0378(10) 0.0301(9) -0.0058(7) -0.0024(7) -0.0150(8)
C5 0.0650(15) 0.0557(13) 0.0341(11) 0.0001(9) -0.0085(9) -0.0359(12)
C6 0.0566(13) 0.0365(10) 0.0367(11) -0.0087(8) -0.0002(9) -0.0275(10)
C7 0.0470(11) 0.0336(9) 0.0355(10) -0.0081(8) 0.0027(8) -0.0270(9)
C8 0.0430(11) 0.0356(10) 0.0427(11) -0.0124(8) 0.0041(8) -0.0246(9)
C9 0.0423(12) 0.0461(12) 0.0592(14) -0.0211(10) 0.0054(10) -0.0251(10)
C10 0.0415(13) 0.0483(13) 0.0865(19) -0.0243(13) 0.0018(12) -0.0209(11)
C11 0.0481(14) 0.0533(14) 0.0806(19) -0.0019(13) -0.0142(12) -0.0224(12)
C12 0.0529(14) 0.0541(13) 0.0561(14) -0.0032(11) -0.0113(11) -0.0277(12)
C13 0.0464(12) 0.0400(10) 0.0423(11) -0.0065(9) -0.0018(8) -0.0265(9)
C14 0.0580(13) 0.0469(11) 0.0348(11) -0.0089(9) -0.0002(9) -0.0332(11)
C15 0.0495(12) 0.0372(10) 0.0387(11) -0.0122(8) 0.0050(8) -0.0261(9)
C16 0.0654(15) 0.0408(11) 0.0477(13) -0.0176(10) 0.0089(10) -0.0278(11)
C17 0.0589(15) 0.0389(12) 0.0652(16) -0.0184(11) 0.0139(12) -0.0188(11)
C18 0.0498(14) 0.0417(12) 0.0684(16) -0.0093(11) -0.0032(11) -0.0159(11)
C19 0.0519(13) 0.0417(11) 0.0511(13) -0.0090(10) -0.0058(10) -0.0218(10)
C20 0.0458(11) 0.0338(10) 0.0384(10) -0.0086(8) 0.0011(8) -0.0240(9)
C21 0.0412(11) 0.0302(9) 0.0445(11) -0.0016(8) -0.0169(8) -0.0153(8)
C22 0.0329(10) 0.0305(9) 0.0277(9) -0.0055(7) -0.0056(7) -0.0135(8)
C23 0.0336(10) 0.0332(9) 0.0269(9) -0.0055(7) -0.0062(7) -0.0134(8)
C24 0.0356(11) 0.0342(10) 0.0426(11) -0.0079(8) -0.0093(8) -0.0120(8)
C25 0.0388(12) 0.0339(10) 0.0545(13) -0.0098(9) -0.0091(9) -0.0063(9)
C26 0.0335(11) 0.0464(12) 0.0548(13) -0.0032(10) -0.0121(9) -0.0090(9)
C27 0.0318(11) 0.0508(12) 0.0467(12) -0.0071(9) -0.0098(8) -0.0169(9)
C28 0.0354(10) 0.0404(10) 0.0289(9) -0.0051(8) -0.0061(7) -0.0168(8)
C29 0.0384(11) 0.0411(10) 0.0361(10) -0.0083(8) -0.0068(8) -0.0217(9)
C30 0.0408(11) 0.0347(9) 0.0282(9) -0.0086(7) -0.0015(7) -0.0183(8)
C31 0.0494(12) 0.0376(10) 0.0417(11) -0.0121(8) 0.0002(9) -0.0241(10)
C32 0.0551(14) 0.0311(10) 0.0453(12) -0.0131(9) 0.0048(9) -0.0160(10)
C33 0.0414(12) 0.0334(10) 0.0436(11) -0.0094(8) -0.0005(8) -0.0078(9)
C34 0.0349(10) 0.0346(10) 0.0383(10) -0.0091(8) -0.0028(8) -0.0116(8)
C35 0.0337(10) 0.0313(9) 0.0257(8) -0.0062(7) -0.0024(7) -0.0131(8)
C36 0.0484(12) 0.0367(10) 0.0310(10) -0.0093(8) -0.0030(8) -0.0162(9)
C37 0.0855(18) 0.0530(13) 0.0331(11) -0.0031(10) -0.0133(11) -0.0359(13)
C38 0.0752(16) 0.0520(12) 0.0249(10) -0.0039(9) -0.0005(9) -0.0386(12)
C39 0.0577(13) 0.0481(12) 0.0335(10) -0.0072(9) 0.0012(9) -0.0326(11)
C40 0.150(3) 0.131(3) 0.0373(14) -0.0069(15) 0.0065(16) -0.119(3)
C41 0.0409(11) 0.0347(10) 0.0409(11) -0.0036(8) -0.0117(8) -0.0165(9)
C42 0.0353(10) 0.0333(9) 0.0286(9) -0.0052(7) -0.0044(7) -0.0127(8)
C43 0.0361(10) 0.0375(10) 0.0301(9) -0.0032(8) -0.0056(7) -0.0130(8)
C44 0.0370(11) 0.0418(11) 0.0490(12) -0.0020(9) -0.0097(9) -0.0142(9)
C45 0.0393(13) 0.0529(13) 0.0720(16) 0.0010(12) -0.0149(11) -0.0154(11)
C46 0.0386(13) 0.0496(13) 0.0677(16) -0.0030(11) -0.0120(11) -0.0011(11)
C47 0.0498(14) 0.0369(11) 0.0519(13) -0.0051(9) -0.0082(10) -0.0056(10)
C48 0.0408(11) 0.0370(10) 0.0343(10) -0.0051(8) -0.0050(8) -0.0108(9)
C49 0.0510(13) 0.0345(10) 0.0381(11) -0.0104(8) -0.0032(9) -0.0162(9)
C50 0.0416(11) 0.0413(10) 0.0279(9) -0.0110(8) -0.0001(7) -0.0193(9)
C51 0.0553(13) 0.0486(12) 0.0371(11) -0.0142(9) -0.0023(9) -0.0290(11)
C52 0.0448(12) 0.0634(14) 0.0407(11) -0.0123(10) -0.0047(9) -0.0309(11)
C53 0.0375(11) 0.0577(13) 0.0410(11) -0.0114(10) -0.0066(8) -0.0182(10)
C54 0.0368(11) 0.0420(10) 0.0377(10) -0.0096(8) -0.0046(8) -0.0146(9)
C55 0.0356(10) 0.0369(9) 0.0247(9) -0.0074(7) -0.0029(7) -0.0141(8)
C56 0.0455(12) 0.0455(11) 0.0339(10) -0.0106(8) 0.0005(8) -0.0237(10)
C57 0.0467(12) 0.0379(10) 0.0333(10) -0.0059(8) -0.0017(8) -0.0214(9)
C58 0.0472(12) 0.0397(10) 0.0363(10) -0.0070(8) -0.0017(8) -0.0210(9)
C59 0.0553(14) 0.0383(11) 0.0490(12) -0.0063(9) -0.0118(10) -0.0187(10)
C60 0.0577(15) 0.0481(13) 0.0635(15) -0.0064(11) -0.0200(12) -0.0184(12)
C61 0.0494(15) 0.0518(14) 0.0710(17) -0.0095(12) -0.0104(12) -0.0088(12)
C62 0.0553(15) 0.0498(13) 0.0653(16) -0.0219(12) 0.0006(12) -0.0127(12)
C63 0.0495(13) 0.0459(12) 0.0467(12) -0.0156(10) 0.0015(9) -0.0189(10)
C64 0.0625(16) 0.0559(14) 0.0527(14) -0.0286(11) 0.0016(11) -0.0224(12)
C65 0.0558(14) 0.0544(13) 0.0422(12) -0.0160(10) -0.0024(9) -0.0273(11)
C66 0.0735(18) 0.0735(17) 0.0541(15) -0.0278(13) -0.0046(12) -0.0375(15)
C67 0.0765(19) 0.0861(19) 0.0521(15) -0.0173(13) -0.0170(13) -0.0439(16)
C68 0.0622(16) 0.0649(16) 0.0614(16) -0.0081(12) -0.0214(12) -0.0278(13)
C69 0.0561(14) 0.0495(12) 0.0487(13) -0.0095(10) -0.0119(10) -0.0233(11)
C70 0.0506(12) 0.0446(11) 0.0356(10) -0.0079(9) -0.0023(8) -0.0254(10)
C71 0.0274(9) 0.0292(8) 0.0351(9) -0.0069(7) -0.0050(7) -0.0113(7)
C72 0.0310(10) 0.0381(10) 0.0358(10) -0.0117(8) -0.0050(7) -0.0132(8)
C73 0.0333(11) 0.0453(11) 0.0483(12) -0.0238(9) -0.0002(8) -0.0106(9)
C74 0.0332(12) 0.0482(12) 0.0638(15) -0.0202(11) -0.0143(10) 0.0001(10)
C75 0.0433(13) 0.0575(13) 0.0472(13) -0.0115(10) -0.0201(10) -0.0042(11)
C76 0.0350(11) 0.0455(11) 0.0355(10) -0.0120(8) -0.0069(8) -0.0084(9)
C77 0.0321(10) 0.0296(9) 0.0354(10) -0.0116(7) -0.0056(7) -0.0088(8)
C78 0.0362(11) 0.0431(11) 0.0420(11) -0.0109(9) -0.0009(8) -0.0091(9)
C79 0.0329(12) 0.0589(14) 0.0651(15) -0.0249(12) 0.0031(10) -0.0109(11)
C80 0.0370(13) 0.0483(13) 0.0774(17) -0.0250(12) -0.0185(11) 0.0013(10)
C81 0.0531(14) 0.0369(11) 0.0582(14) -0.0068(10) -0.0228(11) -0.0034(10)
C82 0.0419(12) 0.0339(10) 0.0431(11) -0.0058(8) -0.0085(8) -0.0105(9)
C91 0.0668(18) 0.0685(17) 0.089(2) -0.0423(16) -0.0259(15) -0.0048(14)
Cl1 0.093(2) 0.0611(13) 0.188(5) -0.0685(18) -0.069(3) 0.0041(11)
Cl2 0.0671(14) 0.117(2) 0.0716(13) -0.0470(11) -0.0236(9) -0.0113(11)
Cl2B 0.093(3) 0.195(7) 0.066(2) -0.057(3) -0.0232(18) -0.016(4)
Cl1B 0.057(2) 0.086(2) 0.155(5) -0.074(2) -0.032(2) 0.0042(14)
C92 0.086(6) 0.31(2) 0.087(6) 0.111(10) -0.036(5) -0.086(9)
C93 0.085(4) 0.107(5) 0.068(4) -0.016(3) -0.029(3) -0.042(4)
C94 0.155(10) 0.123(8) 0.068(5) -0.042(5) -0.029(6) 0.035(7)
Cl3 0.1022(13) 0.0760(10) 0.0981(13) -0.0209(9) -0.0206(10) -0.0195(9)
Cl4 0.1109(17) 0.0793(12) 0.0856(12) -0.0095(9) -0.0226(11) -0.0299(12)
Cl5 0.118(6) 0.1248(12) 0.066(4) -0.008(3) -0.001(3) -0.061(3)
Cl6 0.1057(13) 0.0729(10) 0.0859(11) -0.0179(8) -0.0254(9) -0.0310(9)
Cl7 0.0907(16) 0.150(2) 0.216(3) -0.106(2) 0.0193(17) -0.0332(16)
Cl8 0.125(3) 0.139(3) 0.504(10) -0.157(5) -0.054(4) -0.015(2)

loop_
_atom_type_symbol
_atom_type_description
_atom_type_scat_dispersion_real
_atom_type_scat_dispersion_imag
_atom_type_scat_source
C C 0.0181 0.0091 'International Tables Vol C Tables 4.2.6.8 and 6.1.1.4'
H H 0.0000 0.0000 'International Tables Vol C Tables 4.2.6.8 and 6.1.1.4'
N N 0.0311 0.0180 'International Tables Vol C Tables 4.2.6.8 and 6.1.1.4'
O O 0.0492 0.0322 'International Tables Vol C Tables 4.2.6.8 and 6.1.1.4'
Mg Mg 0.1719 0.1771 'International Tables Vol C Tables 4.2.6.8 and 6.1.1.4'
Cl Cl 0.3639 0.7018 'International Tables Vol C Tables 4.2.6.8 and 6.1.1.4'

loop_
_geom_angle_atom_site_label_1
_geom_angle_atom_site_label_2
_geom_angle_atom_site_label_3
_geom_angle
_geom_angle_publ_flag
O1 MG1 O2 80.65(5) y
O1 MG1 N2 136.41(6) y
O2 MG1 N2 125.91(6) y
O1 MG1 N1 105.06(6) y
O2 MG1 N1 113.71(6) y
N2 MG1 N1 94.88(6) y
O1 MG1 MG2 40.21(4) y
O2 MG1 MG2 40.67(4) y
N2 MG1 MG2 152.60(5) y
N1 MG1 MG2 112.39(5) y
O1 MG2 O2 81.29(5) y
O1 MG2 N4 116.22(6) y
O2 MG2 N4 129.84(6) y
O1 MG2 N3 123.80(6) y
O2 MG2 N3 113.20(6) y
N4 MG2 N3 95.67(6) y
O1 MG2 MG1 40.61(4) y
O2 MG2 MG1 40.91(4) y
N4 MG2 MG1 138.76(5) y
N3 MG2 MG1 125.46(5) y
C71 O1 MG2 131.62(11) y
C71 O1 MG1 128.46(11) y
MG2 O1 MG1 99.17(6) y
C77 O2 MG2 130.60(11) y
C77 O2 MG1 130.37(11) y
MG2 O2 MG1 98.42(6) y
C2 N1 C21 119.03(15) y
C2 N1 MG1 123.18(12) y
C21 N1 MG1 116.29(12) y
C4 N2 C6 115.28(15) y
C4 N2 MG1 121.38(12) y
C6 N2 MG1 123.34(12) y
C39 N3 C41 118.78(16) y
C39 N3 MG2 122.19(13) y
C41 N3 MG2 118.05(12) y
C36 N4 C56 120.24(16) y
C36 N4 MG2 122.18(13) y
C56 N4 MG2 116.14(12) y
C2 C1 H1A 109.5 ?
C2 C1 H1B 109.5 ?
H1A C1 H1B 109.5 ?
C2 C1 H1C 109.5 ?
H1A C1 H1C 109.5 ?
H1B C1 H1C 109.5 ?
N1 C2 C3 123.28(16) y
N1 C2 C1 121.08(17) y
C3 C2 C1 115.63(17) y
C4 C3 C2 130.76(17) y
C4 C3 H3 114.6 ?
C2 C3 H3 114.6 ?
N2 C4 C3 125.18(16) y
N2 C4 C5 120.11(16) y
C3 C4 C5 114.63(16) y
C4 C5 H5A 109.5 ?
C4 C5 H5B 109.5 ?
H5A C5 H5B 109.5 ?
C4 C5 H5C 109.5 ?
H5A C5 H5C 109.5 ?
H5B C5 H5C 109.5 ?
N2 C6 C7 113.60(15) y
N2 C6 H6A 108.8 ?
C7 C6 H6A 108.8 ?
N2 C6 H6B 108.8 ?
C7 C6 H6B 108.8 ?
H6A C6 H6B 107.7 ?
C8 C7 C20 119.84(18) y
C8 C7 C6 119.07(17) y
C20 C7 C6 120.85(19) y
C7 C8 C9 122.45(19) y
C7 C8 C13 120.07(18) y
C9 C8 C13 117.5(2) y
C10 C9 C8 121.2(2) y
C10 C9 H9 119.4 ?
C8 C9 H9 119.4 ?
C9 C10 C11 120.9(2) y
C9 C10 H10 119.5 ?
C11 C10 H10 119.5 ?
C12 C11 C10 120.4(2) y
C12 C11 H11 119.8 ?
C10 C11 H11 119.8 ?
C11 C12 C13 120.6(2) y
C11 C12 H12 119.7 ?
C13 C12 H12 119.7 ?
C14 C13 C12 121.3(2) y
C14 C13 C8 119.3(2) y
C12 C13 C8 119.4(2) y
C15 C14 C13 121.67(19) y
C15 C14 H14 119.2 ?
C13 C14 H14 119.2 ?
C14 C15 C16 121.1(2) y
C14 C15 C20 119.82(18) y
C16 C15 C20 119.1(2) y
C17 C16 C15 121.0(2) y
C17 C16 H16 119.5 ?
C15 C16 H16 119.5 ?
C16 C17 C18 120.2(2) y
C16 C17 H17 119.9 ?
C18 C17 H17 119.9 ?
C19 C18 C17 120.7(2) y
C19 C18 H18 119.6 ?
C17 C18 H18 119.6 ?
C18 C19 C20 121.8(2) y
C18 C19 H19 119.1 ?
C20 C19 H19 119.1 ?
C7 C20 C19 123.54(19) y
C7 C20 C15 119.30(19) y
C19 C20 C15 117.16(18) y
N1 C21 C22 120.06(15) y
N1 C21 H21A 107.3 ?
C22 C21 H21A 107.3 ?
N1 C21 H21B 107.3 ?
C22 C21 H21B 107.3 ?
H21A C21 H21B 106.9 ?
C23 C22 C35 119.72(16) y
C23 C22 C21 121.89(15) y
C35 C22 C21 118.30(16) y
C22 C23 C24 123.15(16) y
C22 C23 C28 120.22(16) y
C24 C23 C28 116.58(17) y
C25 C24 C23 122.02(18) y
C25 C24 H24 119.0 ?
C23 C24 H24 119.0 ?
C24 C25 C26 120.42(19) y
C24 C25 H25 119.8 ?
C26 C25 H25 119.8 ?
C27 C26 C25 120.0(2) y
C27 C26 H26 120.0 ?
C25 C26 H26 120.0 ?
C26 C27 C28 121.43(19) y
C26 C27 H27 119.3 ?
C28 C27 H27 119.3 ?
C29 C28 C27 121.27(17) y
C29 C28 C23 119.21(17) y
C27 C28 C23 119.51(17) y
C30 C29 C28 121.74(17) y
C30 C29 H29 119.1 ?
C28 C29 H29 119.1 ?
C29 C30 C31 120.77(17) y
C29 C30 C35 119.91(16) y
C31 C30 C35 119.32(17) y
C32 C31 C30 121.40(18) y
C32 C31 H31 119.3 ?
C30 C31 H31 119.3 ?
C31 C32 C33 120.11(18) y
C31 C32 H32 119.9 ?
C33 C32 H32 119.9 ?
C34 C33 C32 120.5(2) y
C34 C33 H33 119.8 ?
C32 C33 H33 119.8 ?
C33 C34 C35 122.28(19) y
C33 C34 H34 118.9 ?
C35 C34 H34 118.9 ?
C22 C35 C34 124.38(16) y
C22 C35 C30 119.17(16) y
C34 C35 C30 116.43(16) y
N4 C36 C38 123.65(18) y
N4 C36 C37 120.93(18) y
C38 C36 C37 115.43(18) y
C36 C37 H37A 109.5 ?
C36 C37 H37B 109.5 ?
H37A C37 H37B 109.5 ?
C36 C37 H37C 109.5 ?
H37A C37 H37C 109.5 ?
H37B C37 H37C 109.5 ?
C36 C38 C39 131.21(19) y
C36 C38 H38 114.4 ?
C39 C38 H38 114.4 ?
N3 C39 C38 123.65(18) y
N3 C39 C40 120.76(19) y
C38 C39 C40 115.58(19) y
C39 C40 H40A 109.5 ?
C39 C40 H40B 109.5 ?
H40A C40 H40B 109.5 ?
C39 C40 H40C 109.5 ?
H40A C40 H40C 109.5 ?
H40B C40 H40C 109.5 ?
N3 C41 C42 119.93(16) y
N3 C41 H41A 107.3 ?
C42 C41 H41A 107.3 ?
N3 C41 H41B 107.3 ?
C42 C41 H41B 107.3 ?
H41A C41 H41B 106.9 ?
C43 C42 C55 119.43(17) y
C43 C42 C41 123.04(17) y
C55 C42 C41 117.52(16) y
C42 C43 C48 119.90(17) y
C42 C43 C44 123.59(18) y
C48 C43 C44 116.46(18) y
C45 C44 C43 121.8(2) y
C45 C44 H44 119.1 ?
C43 C44 H44 119.1 ?
C44 C45 C46 121.1(2) y
C44 C45 H45 119.5 ?
C46 C45 H45 119.5 ?
C47 C46 C45 119.6(2) y
C47 C46 H46 120.2 ?
C45 C46 H46 120.2 ?
C46 C47 C48 121.5(2) y
C46 C47 H47 119.3 ?
C48 C47 H47 119.3 ?
C49 C48 C47 120.90(19) y
C49 C48 C43 119.57(18) y
C47 C48 C43 119.52(19) y
C50 C49 C48 121.30(18) y
C50 C49 H49 119.4 ?
C48 C49 H49 119.4 ?
C49 C50 C55 120.09(17) y
C49 C50 C51 120.76(18) y
C55 C50 C51 119.16(18) y
C52 C51 C50 121.21(19) y
C52 C51 H51 119.4 ?
C50 C51 H51 119.4 ?
C51 C52 C53 120.01(19) y
C51 C52 H52 120.0 ?
C53 C52 H52 120.0 ?
C54 C53 C52 120.7(2) y
C54 C53 H53 119.6 ?
C52 C53 H53 119.6 ?
C53 C54 C55 122.09(19) y
C53 C54 H54 119.0 ?
C55 C54 H54 119.0 ?
C42 C55 C54 123.70(17) y
C42 C55 C50 119.50(17) y
C54 C55 C50 116.79(17) y
N4 C56 C57 118.51(16) y
N4 C56 H56A 107.7 ?
C57 C56 H56A 107.7 ?
N4 C56 H56B 107.7 ?
C57 C56 H56B 107.7 ?
H56A C56 H56B 107.1 ?
C58 C57 C70 119.86(18) y
C58 C57 C56 119.92(18) y
C70 C57 C56 120.11(19) y
C57 C58 C59 123.52(19) y
C57 C58 C63 120.03(19) y
C59 C58 C63 116.4(2) y
C60 C59 C58 122.3(2) y
C60 C59 H59 118.8 ?
C58 C59 H59 118.8 ?
C59 C60 C61 120.4(2) y
C59 C60 H60 119.8 ?
C61 C60 H60 119.8 ?
C62 C61 C60 120.1(2) y
C62 C61 H61 120.0 ?
C60 C61 H61 120.0 ?
C61 C62 C63 121.3(2) y
C61 C62 H62 119.3 ?
C63 C62 H62 119.3 ?
C64 C63 C62 121.9(2) y
C64 C63 C58 118.7(2) y
C62 C63 C58 119.4(2) y
C65 C64 C63 122.2(2) y
C65 C64 H64 118.9 ?
C63 C64 H64 118.9 ?
C64 C65 C66 121.2(2) y
C64 C65 C70 119.7(2) y
C66 C65 C70 119.1(2) y
C67 C66 C65 121.9(2) y
C67 C66 H66 119.1 ?
C65 C66 H66 119.1 ?
C66 C67 C68 119.5(2) y
C66 C67 H67 120.2 ?
C68 C67 H67 120.2 ?
C69 C68 C67 120.8(2) y
C69 C68 H68 119.6 ?
C67 C68 H68 119.6 ?
C68 C69 C70 122.3(2) y
C68 C69 H69 118.8 ?
C70 C69 H69 118.8 ?
C57 C70 C69 124.31(19) y
C57 C70 C65 119.4(2) y
C69 C70 C65 116.29(19) y
O1 C71 C76 121.08(16) y
O1 C71 C72 120.29(16) y
C76 C71 C72 118.63(17) y
C73 C72 C71 120.35(18) y
C73 C72 H72A 119.8 ?
C71 C72 H72A 119.8 ?
C74 C73 C72 120.58(19) y
C74 C73 H73A 119.7 ?
C72 C73 H73A 119.7 ?
C73 C74 C75 119.5(2) y
C73 C74 H74A 120.3 ?
C75 C74 H74A 120.3 ?
C74 C75 C76 120.6(2) y
C74 C75 H75A 119.7 ?
C76 C75 H75A 119.7 ?
C75 C76 C71 120.36(19) y
C75 C76 H76A 119.8 ?
C71 C76 H76A 119.8 ?
O2 C77 C78 121.02(17) y
O2 C77 C82 120.42(17) y
C78 C77 C82 118.56(18) y
C79 C78 C77 120.3(2) y
C79 C78 H78A 119.8 ?
C77 C78 H78A 119.8 ?
C80 C79 C78 121.1(2) y
C80 C79 H79A 119.5 ?
C78 C79 H79A 119.5 ?
C79 C80 C81 119.0(2) y
C79 C80 H80A 120.5 ?
C81 C80 H80A 120.5 ?
C80 C81 C82 120.8(2) y
C80 C81 H81A 119.6 ?
C82 C81 H81A 119.6 ?
C81 C82 C77 120.2(2) y
C81 C82 H82A 119.9 ?
C77 C82 H82A 119.9 ?
CL1 C91 CL2 112.0(3) y
CL2B C91 CL1B 111.5(4) y
CL1 C91 H91A 109.2 ?
CL2 C91 H91A 109.2 ?
CL1 C91 H91B 109.2 ?
CL2 C91 H91B 109.2 ?
H91A C91 H91B 107.9 ?
CL2B C91 H91C 109.3 ?
CL1B C91 H91C 109.3 ?
CL2B C91 H91D 109.3 ?
CL1B C91 H91D 109.3 ?
H91C C91 H91D 108.0 ?
CL4 C92 CL3 112.4(4) y
CL4 C92 H92A 109.1 ?
CL3 C92 H92A 109.1 ?
CL4 C92 H92B 109.1 ?
CL3 C92 H92B 109.1 ?
H92A C92 H92B 107.9 ?
CL5 C93 CL6 112.2(5) y
CL5 C93 H93A 109.2 ?
CL6 C93 H93A 109.2 ?
CL5 C93 H93B 109.2 ?
CL6 C93 H93B 109.2 ?
H93A C93 H93B 107.9 ?
CL7 C94 CL8 113.4(4) y
CL7 C94 H94A 108.9 ?
CL8 C94 H94A 108.9 ?
CL7 C94 H94B 108.9 ?
CL8 C94 H94B 108.9 ?
H94A C94 H94B 107.7 ?

loop_
_geom_bond_atom_site_label_1
_geom_bond_atom_site_label_2
_geom_bond_distance
_geom_bond_publ_flag
Mg1 O1 1.9862(13) y
Mg1 O2 1.9940(13) y
Mg1 N2 2.0406(15) y
Mg1 N1 2.0559(15) y
Mg1 Mg2 3.0122(8) y
Mg2 O1 1.9700(13) y
Mg2 O2 1.9845(13) y
Mg2 N4 2.0172(16) y
Mg2 N3 2.0281(16) y
O1 C71 1.362(2) y
O2 C77 1.357(2) y
N1 C2 1.317(2) y
N1 C21 1.479(2) y
N2 C4 1.337(2) y
N2 C6 1.484(2) y
N3 C39 1.329(2) y
N3 C41 1.473(2) y
N4 C36 1.326(2) y
N4 C56 1.483(2) y
C1 C2 1.515(2) y
C1 H1a 0.9600 ?
C1 H1b 0.9600 ?
C1 H1c 0.9600 ?
C2 C3 1.405(3) y
C3 C4 1.405(3) y
C3 H3 0.9300 ?
C4 C5 1.515(3) y
C5 H5a 0.9600 ?
C5 H5b 0.9600 ?
C5 H5c 0.9600 ?
C6 C7 1.511(3) y
C6 H6a 0.9700 ?
C6 H6b 0.9700 ?
C7 C8 1.409(3) y
C7 C20 1.418(3) y
C8 C9 1.434(3) y
C8 C13 1.435(3) y
C9 C10 1.356(3) y
C9 H9 0.9300 ?
C10 C11 1.409(4) y
C10 H10 0.9300 ?
C11 C12 1.362(3) y
C11 H11 0.9300 ?
C12 C13 1.425(3) y
C12 H12 0.9300 ?
C13 C14 1.390(3) y
C14 C15 1.389(3) y
C14 H14 0.9300 ?
C15 C16 1.430(3) y
C15 C20 1.436(3) y
C16 C17 1.352(4) y
C16 H16 0.9300 ?
C17 C18 1.409(4) y
C17 H17 0.9300 ?
C18 C19 1.356(3) y
C18 H18 0.9300 ?
C19 C20 1.424(3) y
C19 H19 0.9300 ?
C21 C22 1.530(2) y
C21 H21a 0.9700 ?
C21 H21b 0.9700 ?
C22 C23 1.409(3) y
C22 C35 1.419(2) y
C23 C24 1.435(3) y
C23 C28 1.438(2) y
C24 C25 1.355(3) y
C24 H24 0.9300 ?
C25 C26 1.421(3) y
C25 H25 0.9300 ?
C26 C27 1.346(3) y
C26 H26 0.9300 ?
C27 C28 1.423(3) y
C27 H27 0.9300 ?
C28 C29 1.393(3) y
C29 C30 1.382(3) y
C29 H29 0.9300 ?
C30 C31 1.429(3) y
C30 C35 1.445(2) y
C31 C32 1.351(3) y
C31 H31 0.9300 ?
C32 C33 1.410(3) y
C32 H32 0.9300 ?
C33 C34 1.366(3) y
C33 H33 0.9300 ?
C34 C35 1.427(3) y
C34 H34 0.9300 ?
C36 C38 1.403(3) y
C36 C37 1.507(3) y
C37 H37a 0.9600 ?
C37 H37b 0.9600 ?
C37 H37c 0.9600 ?
C38 C39 1.406(3) y
C38 H38 0.9300 ?
C39 C40 1.509(3) y
C40 H40a 0.9600 ?
C40 H40b 0.9600 ?
C40 H40c 0.9600 ?
C41 C42 1.531(3) y
C41 H41a 0.9700 ?
C41 H41b 0.9700 ?
C42 C43 1.410(3) y
C42 C55 1.419(2) y
C43 C48 1.437(3) y
C43 C44 1.438(3) y
C44 C45 1.354(3) y
C44 H44 0.9300 ?
C45 C46 1.414(3) y
C45 H45 0.9300 ?
C46 C47 1.354(3) y
C46 H46 0.9300 ?
C47 C48 1.426(3) y
C47 H47 0.9300 ?
C48 C49 1.396(3) y
C49 C50 1.379(3) y
C49 H49 0.9300 ?
C50 C55 1.438(3) y
C50 C51 1.439(3) y
C51 C52 1.354(3) y
C51 H51 0.9300 ?
C52 C53 1.411(3) y
C52 H52 0.9300 ?
C53 C54 1.363(3) y
C53 H53 0.9300 ?
C54 C55 1.430(3) y
C54 H54 0.9300 ?
C56 C57 1.530(3) y
C56 H56a 0.9700 ?
C56 H56b 0.9700 ?
C57 C58 1.402(3) y
C57 C70 1.420(3) y
C58 C59 1.423(3) y
C58 C63 1.446(3) y
C59 C60 1.358(3) y
C59 H59 0.9300 ?
C60 C61 1.419(3) y
C60 H60 0.9300 ?
C61 C62 1.345(4) y
C61 H61 0.9300 ?
C62 C63 1.426(3) y
C62 H62 0.9300 ?
C63 C64 1.393(3) y
C64 C65 1.380(3) y
C64 H64 0.9300 ?
C65 C66 1.436(3) y
C65 C70 1.436(3) y
C66 C67 1.343(4) y
C66 H66 0.9300 ?
C67 C68 1.409(4) y
C67 H67 0.9300 ?
C68 C69 1.362(3) y
C68 H68 0.9300 ?
C69 C70 1.428(3) y
C69 H69 0.9300 ?
C71 C76 1.387(3) y
C71 C72 1.393(2) y
C72 C73 1.383(3) y
C72 H72a 0.9300 ?
C73 C74 1.374(3) y
C73 H73a 0.9300 ?
C74 C75 1.375(3) y
C74 H74a 0.9300 ?
C75 C76 1.385(3) y
C75 H75a 0.9300 ?
C76 H76a 0.9300 ?
C77 C78 1.389(3) y
C77 C82 1.395(3) y
C78 C79 1.383(3) y
C78 H78a 0.9300 ?
C79 C80 1.376(3) y
C79 H79a 0.9300 ?
C80 C81 1.378(3) y
C80 H80a 0.9300 ?
C81 C82 1.387(3) y
C81 H81a 0.9300 ?
C82 H82a 0.9300 ?
C91 Cl2b 1.723(6) y
C91 Cl1 1.736(4) y
C91 Cl2 1.774(5) y
C91 Cl1b 1.783(6) y
C91 H91a 0.9700 ?
C91 H91b 0.9700 ?
C91 H91c 0.9700 ?
C91 H91d 0.9700 ?
C92 Cl4 1.716(6) y
C92 Cl3 1.720(6) y
C92 H92a 0.9700 ?
C92 H92b 0.9700 ?
C93 Cl5 1.732(6) y
C93 Cl6 1.734(5) y
C93 H93a 0.9700 ?
C93 H93b 0.9700 ?
C94 Cl7 1.691(6) y
C94 Cl8 1.699(6) y
C94 H94a 0.9700 ?
C94 H94b 0.9700 ?
